data_7202959
loop_
_publ_author_name
'Niedzia\/lek, Dorota'
'Urbanczyk-Lipkowska, Zofia'

_publ_section_title
;
 New crystalline form of 7-amino-4-methylcoumarin (coumarin 120)---a
 polymorph with 1&#x2009;&#x2236;&#x2009;1 valence tautomers
;
_journal_issue 9
_journal_name_full CrystEngComm
_journal_page_first 735
_journal_paper_doi 10.1039/b707581b
_journal_volume 9
_journal_year 2007
_chemical_formula_moiety 'C10 H9 N O2'
_chemical_formula_sum 'C10 H9 N O2'
_chemical_formula_weight 175.18
_chemical_name_systematic
;
?
;
_space_group_IT_number 2
_symmetry_cell_setting triclinic
_symmetry_space_group_name_Hall '-P 1'
_symmetry_space_group_name_H-M 'P -1'
_atom_sites_solution_hydrogens geom
_atom_sites_solution_primary direct
_atom_sites_solution_secondary difmap
_audit_creation_method SHELXL-97
_cell_angle_alpha 71.489(11)
_cell_angle_beta 84.540(9)
_cell_angle_gamma 69.982(12)
_cell_formula_units_Z 2
_cell_length_a 6.7981(8)
_cell_length_b 7.1085(9)
_cell_length_c 9.5555(10)
_cell_measurement_reflns_used 10000
_cell_measurement_temperature 100(2)
_cell_measurement_theta_max 29.7
_cell_measurement_theta_min 1.5
_cell_volume 411.37(9)
_computing_cell_refinement CrysAlisRED
_computing_data_collection CrysAlisCCD
_computing_data_reduction CrysAlisRED
_computing_molecular_graphics 'Diamond 2'
_computing_publication_material SHELXTL-97
_computing_structure_refinement 'SHELXL-97 (Sheldrick, 1997)'
_computing_structure_solution 'SHELXS-97 (Sheldrick, 1990)'
_diffrn_ambient_temperature 100(2)
_diffrn_detector_area_resol_mean 1024
_diffrn_measured_fraction_theta_full 0.995
_diffrn_measured_fraction_theta_max 0.995
_diffrn_measurement_device_type KM4CCD
_diffrn_measurement_method 'omega scan'
_diffrn_radiation_monochromator graphite
_diffrn_radiation_source 'fine-focus sealed tube'
_diffrn_radiation_type MoK\a
_diffrn_radiation_wavelength 0.71073
_diffrn_reflns_av_R_equivalents 0.0314
_diffrn_reflns_av_sigmaI/netI 0.0728
_diffrn_reflns_limit_h_max 8
_diffrn_reflns_limit_h_min -8
_diffrn_reflns_limit_k_max 8
_diffrn_reflns_limit_k_min -8
_diffrn_reflns_limit_l_max 11
_diffrn_reflns_limit_l_min -11
_diffrn_reflns_number 4808
_diffrn_reflns_theta_full 25.00
_diffrn_reflns_theta_max 25.00
_diffrn_reflns_theta_min 3.19
_diffrn_standards_decay_% 2
_diffrn_standards_interval_count '50 frames'
_diffrn_standards_number '1 frame'
_exptl_absorpt_coefficient_mu 0.100
_exptl_absorpt_correction_type none
_exptl_crystal_colour Yellow
_exptl_crystal_density_diffrn 1.414
_exptl_crystal_density_method 'not measured'
_exptl_crystal_description Planar
_exptl_crystal_F_000 184
_exptl_crystal_size_max 0.42
_exptl_crystal_size_mid 0.14
_exptl_crystal_size_min 0.08
_refine_diff_density_max 0.154
_refine_diff_density_min -0.194
_refine_diff_density_rms 0.038
_refine_ls_extinction_method none
_refine_ls_goodness_of_fit_ref 0.740
_refine_ls_hydrogen_treatment mixed
_refine_ls_matrix_type full
_refine_ls_number_parameters 154
_refine_ls_number_reflns 1451
_refine_ls_number_restraints 0
_refine_ls_restrained_S_all 0.740
_refine_ls_R_factor_all 0.0701
_refine_ls_R_factor_gt 0.0306
_refine_ls_shift/su_max 0.000
_refine_ls_shift/su_mean 0.000
_refine_ls_structure_factor_coef Fsqd
_refine_ls_weighting_details 'calc w=1/[\s^2^(Fo^2^)+(0.0292P)^2^+0.0000P] where P=(Fo^2^+2Fc^2^)/3'
_refine_ls_weighting_scheme calc
_refine_ls_wR_factor_gt 0.0546
_refine_ls_wR_factor_ref 0.0592
_reflns_number_gt 793
_reflns_number_total 1451
_reflns_threshold_expression >2sigma(I)
_cod_data_source_file b707581b.txt
_cod_data_source_block C120_I
_cod_depositor_comments
;
The following automatic conversions were performed:
'_symmetry_cell_setting' value 'Triclinic' changed to 'triclinic'
according to '/home/saulius/struct/CIF-dictionaries/cif_core.dic'
dictionary named 'cif_core.dic' version 2.4.1 from 2010-06-29.

Automatic conversion script
Id: cif_fix_enum 1527 2010-12-29 10:47:43Z saulius 
;
_cod_original_sg_symbol_H-M P-1
_cod_database_code 7202959

loop_
_symmetry_equiv_pos_as_xyz
'x, y, z'
'-x, -y, -z'

loop_
_atom_site_label
_atom_site_type_symbol
_atom_site_fract_x
_atom_site_fract_y
_atom_site_fract_z
_atom_site_U_iso_or_equiv
_atom_site_adp_type
_atom_site_occupancy
_atom_site_symmetry_multiplicity
_atom_site_calc_flag
_atom_site_refinement_flags
_atom_site_disorder_assembly
_atom_site_disorder_group
C2 C 0.6638(3) 0.5986(3) 0.80564(18) 0.0190(4) Uani 1 1 d . . .
C3 C 0.7484(3) 0.3756(3) 0.83474(18) 0.0178(4) Uani 1 1 d . . .
C4 C 0.8014(2) 0.2854(3) 0.72560(17) 0.0159(4) Uani 1 1 d . . .
C5 C 0.8160(3) 0.3444(3) 0.44937(18) 0.0177(4) Uani 1 1 d . . .
C6 C 0.7834(3) 0.4808(3) 0.30844(18) 0.0178(4) Uani 1 1 d . . .
C7 C 0.7050(2) 0.6997(3) 0.28410(17) 0.0162(4) Uani 1 1 d . . .
C8 C 0.6619(3) 0.7746(3) 0.40564(18) 0.0166(4) Uani 1 1 d . . .
C9 C 0.6950(2) 0.6335(3) 0.54523(16) 0.0154(4) Uani 1 1 d . . .
C10 C 0.7731(2) 0.4160(3) 0.57471(16) 0.0146(4) Uani 1 1 d . . .
C12 C 0.8899(3) 0.0505(3) 0.7615(2) 0.0214(5) Uani 1 1 d . . .
N13 N 0.6762(2) 0.8375(3) 0.14319(16) 0.0226(4) Uani 1 1 d . . .
O1 O 0.64413(17) 0.72174(17) 0.65972(11) 0.0181(3) Uani 1 1 d . . .
O2 O 0.60704(18) 0.69563(18) 0.89609(12) 0.0259(3) Uani 1 1 d . . .
H5 H 0.873(2) 0.193(2) 0.4620(14) 0.014(4) Uiso 1 1 d . . .
H3 H 0.760(2) 0.293(2) 0.9396(15) 0.017(4) Uiso 1 1 d . . .
H8 H 0.603(2) 0.924(2) 0.3906(14) 0.012(4) Uiso 1 1 d . . .
H6 H 0.815(2) 0.425(2) 0.2210(14) 0.010(4) Uiso 1 1 d . . .
H12A H 0.893(2) -0.020(2) 0.8705(18) 0.030(5) Uiso 1 1 d . . .
H13B H 0.675(2) 0.781(2) 0.0688(16) 0.023(5) Uiso 1 1 d . . .
H12C H 0.809(2) -0.002(2) 0.7134(17) 0.035(5) Uiso 1 1 d . . .
H12B H 1.034(3) 0.012(2) 0.7224(16) 0.033(5) Uiso 1 1 d . . .
H13A H 0.594(3) 0.976(3) 0.1345(19) 0.046(6) Uiso 1 1 d . . .

loop_
_atom_site_aniso_label
_atom_site_aniso_U_11
_atom_site_aniso_U_22
_atom_site_aniso_U_33
_atom_site_aniso_U_23
_atom_site_aniso_U_13
_atom_site_aniso_U_12
C2 0.0179(10) 0.0244(11) 0.0176(10) -0.0063(9) 0.0017(8) -0.0111(9)
C3 0.0201(10) 0.0190(12) 0.0148(10) -0.0041(9) 0.0013(8) -0.0082(9)
C4 0.0109(9) 0.0172(11) 0.0202(9) -0.0048(8) 0.0010(8) -0.0064(8)
C5 0.0162(10) 0.0168(12) 0.0224(10) -0.0103(9) 0.0013(8) -0.0044(9)
C6 0.0169(10) 0.0232(12) 0.0167(10) -0.0119(9) 0.0020(8) -0.0059(9)
C7 0.0113(9) 0.0210(11) 0.0169(10) -0.0056(9) -0.0005(8) -0.0060(8)
C8 0.0145(10) 0.0139(11) 0.0209(10) -0.0064(9) 0.0015(8) -0.0035(9)
C9 0.0137(10) 0.0225(12) 0.0150(10) -0.0122(9) 0.0033(8) -0.0070(9)
C10 0.0105(10) 0.0161(12) 0.0192(10) -0.0074(8) 0.0017(8) -0.0055(8)
C12 0.0257(12) 0.0178(12) 0.0204(11) -0.0055(9) 0.0021(9) -0.0076(9)
N13 0.0267(9) 0.0245(11) 0.0163(9) -0.0081(8) -0.0006(7) -0.0060(8)
O1 0.0225(7) 0.0162(7) 0.0161(6) -0.0075(5) 0.0018(5) -0.0051(6)
O2 0.0374(8) 0.0254(8) 0.0195(7) -0.0132(6) 0.0051(6) -0.0111(6)

loop_
_atom_type_symbol
_atom_type_description
_atom_type_scat_dispersion_real
_atom_type_scat_dispersion_imag
_atom_type_scat_source
C C 0.0033 0.0016 'International Tables Vol C Tables 4.2.6.8 and 6.1.1.4'
H H 0.0000 0.0000 'International Tables Vol C Tables 4.2.6.8 and 6.1.1.4'
N N 0.0061 0.0033 'International Tables Vol C Tables 4.2.6.8 and 6.1.1.4'
O O 0.0106 0.0060 'International Tables Vol C Tables 4.2.6.8 and 6.1.1.4'

loop_
_geom_angle_atom_site_label_1
_geom_angle_atom_site_label_2
_geom_angle_atom_site_label_3
_geom_angle
_geom_angle_site_symmetry_1
_geom_angle_site_symmetry_3
_geom_angle_publ_flag
O2 C2 O1 115.23(16) . . ?
O2 C2 C3 127.43(16) . . ?
O1 C2 C3 117.34(16) . . ?
C4 C3 C2 122.30(17) . . ?
C4 C3 H3 122.5(9) . . ?
C2 C3 H3 115.1(8) . . ?
C3 C4 C10 119.42(18) . . ?
C3 C4 C12 120.41(16) . . ?
C10 C4 C12 120.17(16) . . ?
C6 C5 C10 121.98(18) . . ?
C6 C5 H5 118.2(8) . . ?
C10 C5 H5 119.8(8) . . ?
C5 C6 C7 120.50(17) . . ?
C5 C6 H6 120.2(8) . . ?
C7 C6 H6 119.3(8) . . ?
N13 C7 C8 120.39(18) . . ?
N13 C7 C6 120.86(16) . . ?
C8 C7 C6 118.74(16) . . ?
C9 C8 C7 119.22(18) . . ?
C9 C8 H8 121.1(8) . . ?
C7 C8 H8 119.6(8) . . ?
C8 C9 O1 115.36(16) . . ?
C8 C9 C10 124.08(16) . . ?
O1 C9 C10 120.56(14) . . ?
C9 C10 C5 115.48(15) . . ?
C9 C10 C4 118.72(16) . . ?
C5 C10 C4 125.80(16) . . ?
C4 C12 H12A 111.1(9) . . ?
C4 C12 H12C 111.2(10) . . ?
H12A C12 H12C 109.0(12) . . ?
C4 C12 H12B 108.8(9) . . ?
H12A C12 H12B 109.8(12) . . ?
H12C C12 H12B 106.8(13) . . ?
C7 N13 H13B 116.0(10) . . ?
C7 N13 H13A 115.9(11) . . ?
H13B N13 H13A 120.2(15) . . ?
C2 O1 C9 121.61(14) . . ?

loop_
_geom_bond_atom_site_label_1
_geom_bond_atom_site_label_2
_geom_bond_distance
_geom_bond_site_symmetry_2
_geom_bond_publ_flag
C2 O2 1.226(2) . ?
C2 O1 1.3814(18) . ?
C2 C3 1.431(2) . ?
C3 C4 1.350(2) . ?
C3 H3 0.982(13) . ?
C4 C10 1.435(2) . ?
C4 C12 1.502(2) . ?
C5 C6 1.372(2) . ?
C5 C10 1.413(2) . ?
C5 H5 0.982(14) . ?
C6 C7 1.409(2) . ?
C6 H6 1.009(13) . ?
C7 N13 1.376(2) . ?
C7 C8 1.393(2) . ?
C8 C9 1.374(2) . ?
C8 H8 0.965(14) . ?
C9 O1 1.3874(17) . ?
C9 C10 1.393(2) . ?
C12 H12A 1.000(15) . ?
C12 H12C 0.977(16) . ?
C12 H12B 0.995(16) . ?
N13 H13B 0.921(16) . ?
N13 H13A 0.931(18) . ?

loop_
_geom_hbond_atom_site_label_D
_geom_hbond_atom_site_label_H
_geom_hbond_atom_site_label_A
_geom_hbond_distance_DH
_geom_hbond_distance_HA
_geom_hbond_distance_DA
_geom_hbond_angle_DHA
_geom_hbond_site_symmetry_A
N13 H13B O2 0.921(16) 2.070(17) 2.977(2) 167.7(14) 1_554
N13 H13A O2 0.931(18) 2.205(19) 3.136(2) 177.0(16) 2_676

loop_
_geom_torsion_atom_site_label_1
_geom_torsion_atom_site_label_2
_geom_torsion_atom_site_label_3
_geom_torsion_atom_site_label_4
_geom_torsion
_geom_torsion_site_symmetry_1
_geom_torsion_site_symmetry_2
_geom_torsion_site_symmetry_3
_geom_torsion_site_symmetry_4
_geom_torsion_publ_flag
O2 C2 C3 C4 178.45(17) . . . . ?
O1 C2 C3 C4 -2.1(2) . . . . ?
C2 C3 C4 C10 0.1(2) . . . . ?
C2 C3 C4 C12 179.93(16) . . . . ?
C10 C5 C6 C7 0.0(3) . . . . ?
C5 C6 C7 N13 178.60(16) . . . . ?
C5 C6 C7 C8 0.1(3) . . . . ?
N13 C7 C8 C9 -179.06(16) . . . . ?
C6 C7 C8 C9 -0.6(2) . . . . ?
C7 C8 C9 O1 -178.81(14) . . . . ?
C7 C8 C9 C10 1.0(2) . . . . ?
C8 C9 C10 C5 -0.8(2) . . . . ?
O1 C9 C10 C5 178.97(14) . . . . ?
C8 C9 C10 C4 179.76(16) . . . . ?
O1 C9 C10 C4 -0.5(2) . . . . ?
C6 C5 C10 C9 0.3(2) . . . . ?
C6 C5 C10 C4 179.71(17) . . . . ?
C3 C4 C10 C9 1.2(2) . . . . ?
C12 C4 C10 C9 -178.59(15) . . . . ?
C3 C4 C10 C5 -178.18(16) . . . . ?
C12 C4 C10 C5 2.0(2) . . . . ?
O2 C2 O1 C9 -177.63(14) . . . . ?
C3 C2 O1 C9 2.9(2) . . . . ?
C8 C9 O1 C2 178.13(15) . . . . ?
C10 C9 O1 C2 -1.6(2) . . . . ?

loop_
_cod_related_entry_id
_cod_related_entry_database
_cod_related_entry_code
1 ChemSpider 83285
